data_4315636
loop_
_publ_author_name
'Hemamala I. Karunadasa'
'Kristine D. Arquero'
'Louise A. Berben'
'Jeffrey R. Long'

_publ_contact_author
;
        Jeffrey R. Long
        Department of Chemistry
        University of California, Berkeley
        United States of America
;
_publ_contact_author_email jrlong@berkeley.edu
_publ_contact_author_fax '510 642-8369'
_publ_contact_author_phone '510 642-0860'
_publ_section_title
;
 Enhancing the Magnetic Anisotropy of Cyano-Ligated Chromium(II) and
 Chromium(III) Complexes via Heavy Halide Ligand Effects
;
_journal_name_full 'Inorganic Chemistry'
_journal_page_first 4738
_journal_page_last 4740
_journal_paper_doi 10.1021/ic1002995
_journal_volume 49
_journal_year 2010
_chemical_formula_sum 'C44 H104 Cr2 I6 O5 P8'
_chemical_formula_weight 1826.43
_chemical_name_systematic
; 
 ? 
;
_space_group_IT_number 2
_symmetry_cell_setting triclinic
_symmetry_space_group_name_Hall '-P 1'
_symmetry_space_group_name_H-M 'P -1'
_atom_sites_solution_hydrogens geom
_atom_sites_solution_primary direct
_atom_sites_solution_secondary difmap
_audit_creation_method SHELXL-97
_cell_angle_alpha 82.211(2)
_cell_angle_beta 82.242(2)
_cell_angle_gamma 66.014(2)
_cell_formula_units_Z 1
_cell_length_a 11.312(2)
_cell_length_b 11.334(2)
_cell_length_c 12.269(2)
_cell_measurement_reflns_used 2926
_cell_measurement_temperature 161(2)
_cell_measurement_theta_max 50.734
_cell_measurement_theta_min 4.959
_cell_volume 1418.4(4)
_computing_cell_refinement 'Bruker SAINT v6.36'
_computing_data_collection 'Bruker SMART v5.054d'
_computing_data_reduction 'Bruker SAINT v6.36'
_computing_structure_refinement 'SHELXL-97 (Sheldrick, 1997)'
_computing_structure_solution 'SHELXS-97 (Sheldrick, 1990)'
_diffrn_ambient_temperature 161(2)
_diffrn_detector_area_resol_mean 0
_diffrn_measured_fraction_theta_full 0.918
_diffrn_measured_fraction_theta_max 0.918
_diffrn_measurement_device_type 'Bruker SMART CCD'
_diffrn_measurement_method \w/2\q-scans
_diffrn_radiation_monochromator graphite
_diffrn_radiation_source 'fine-focus sealed tube'
_diffrn_radiation_type MoK\a
_diffrn_radiation_wavelength 0.71073
_diffrn_reflns_av_R_equivalents 0.0146
_diffrn_reflns_av_sigmaI/netI 0.0318
_diffrn_reflns_limit_h_max 13
_diffrn_reflns_limit_h_min -7
_diffrn_reflns_limit_k_max 13
_diffrn_reflns_limit_k_min -13
_diffrn_reflns_limit_l_max 14
_diffrn_reflns_limit_l_min -13
_diffrn_reflns_number 7241
_diffrn_reflns_theta_full 25.39
_diffrn_reflns_theta_max 25.39
_diffrn_reflns_theta_min 1.68
_diffrn_standards_interval_count 0
_diffrn_standards_interval_time 0
_diffrn_standards_number 0
_exptl_absorpt_coefficient_mu 3.887
_exptl_absorpt_correction_T_max 1.00
_exptl_absorpt_correction_T_min 0.550309
_exptl_absorpt_correction_type empirical
_exptl_absorpt_process_details 'Blessing, 1995'
_exptl_crystal_colour green
_exptl_crystal_density_diffrn 1.709
_exptl_crystal_density_meas ?
_exptl_crystal_density_method 'not measured'
_exptl_crystal_description parallelepiped
_exptl_crystal_F_000 688
_exptl_crystal_size_max 0.19
_exptl_crystal_size_mid 0.13
_exptl_crystal_size_min 0.03
_refine_diff_density_max 2.253
_refine_diff_density_min -4.053
_refine_diff_density_rms 0.397
_refine_ls_extinction_method none
_refine_ls_goodness_of_fit_ref 3.805
_refine_ls_hydrogen_treatment constr
_refine_ls_matrix_type full
_refine_ls_number_parameters 188
_refine_ls_number_reflns 4782
_refine_ls_number_restraints 12
_refine_ls_restrained_S_all 3.802
_refine_ls_R_factor_all 0.1468
_refine_ls_R_factor_gt 0.1427
_refine_ls_shift/su_max 0.011
_refine_ls_shift/su_mean 0.001
_refine_ls_structure_factor_coef Fsqd
_refine_ls_weighting_details 'calc w=1/[\s^2^(Fo^2^)+(0.0852P)^2^+0.0000P] where P=(Fo^2^+2Fc^2^)/3'
_refine_ls_weighting_scheme calc
_refine_ls_wR_factor_gt 0.4131
_refine_ls_wR_factor_ref 0.4154
_reflns_number_gt 4374
_reflns_number_total 4782
_reflns_threshold_expression >2sigma(I)
_cod_data_source_file ic1002995_si_002_8.cif
_cod_data_source_block hk57
_cod_depositor_comments
;
The following automatic conversions were performed:

'_exptl_crystal_density_meas' value 'not measured' was changed to '?'
- the value is perceived as not measured.

Automatic conversion script
Id: cif_fix_values 3008 2015-01-20 13:52:24Z robertas 
;
_cod_original_cell_volume 1418.4(5)
_cod_database_code 4315636

loop_
_symmetry_equiv_pos_as_xyz
'x, y, z'
'-x, -y, -z'

loop_
_atom_site_label
_atom_site_type_symbol
_atom_site_fract_x
_atom_site_fract_y
_atom_site_fract_z
_atom_site_U_iso_or_equiv
_atom_site_adp_type
_atom_site_occupancy
_atom_site_symmetry_multiplicity
_atom_site_calc_flag
_atom_site_refinement_flags
_atom_site_disorder_assembly
_atom_site_disorder_group
C1 C 0.002(2) -0.012(2) 0.2198(19) 0.042(5) Uani 1 1 d . . .
H1A H 0.0913 -0.0717 0.2064 0.050 Uiso 1 1 calc R . .
H1B H -0.0443 -0.0085 0.1576 0.050 Uiso 1 1 calc R . .
C2 C -0.002(6) 0.126(4) 0.229(3) 0.14(2) Uani 1 1 d . . .
H2A H -0.0918 0.1880 0.2368 0.170 Uiso 1 1 calc R . .
H2B H 0.0408 0.1532 0.1629 0.170 Uiso 1 1 calc R . .
C3 C -0.027(5) -0.242(3) 0.340(2) 0.099(15) Uani 1 1 d . . .
H3A H 0.0651 -0.2859 0.3451 0.148 Uiso 1 1 calc R . .
H3B H -0.0476 -0.2539 0.2699 0.148 Uiso 1 1 calc R . .
H3C H -0.0722 -0.2762 0.3984 0.148 Uiso 1 1 calc R . .
C4 C -0.250(3) -0.010(3) 0.338(2) 0.060(7) Uani 1 1 d . . .
H4A H -0.2879 0.0818 0.3435 0.090 Uiso 1 1 calc R . .
H4B H -0.2889 -0.0515 0.3970 0.090 Uiso 1 1 calc R . .
H4C H -0.2645 -0.0285 0.2686 0.090 Uiso 1 1 calc R . .
C5 C 0.240(4) 0.082(4) 0.301(3) 0.083(10) Uani 1 1 d U . .
H5A H 0.2852 -0.0106 0.3008 0.125 Uiso 1 1 calc R . .
H5B H 0.2786 0.1137 0.3485 0.125 Uiso 1 1 calc R . .
H5C H 0.2442 0.1218 0.2274 0.125 Uiso 1 1 calc R . .
C6A C 0.049(7) 0.278(7) 0.311(6) 0.072(17) Uiso 0.50 1 d P . .
C6B C 0.003(5) 0.313(5) 0.356(4) 0.040(10) Uiso 0.50 1 d P . .
C7 C 0.197(2) 0.734(2) 1.038(2) 0.049(6) Uani 1 1 d U . .
H7A H 0.1068 0.7736 1.0217 0.059 Uiso 1 1 calc R . .
H7B H 0.1995 0.7440 1.1151 0.059 Uiso 1 1 calc R . .
C8 C 0.268(3) 0.798(2) 0.970(3) 0.069(10) Uani 1 1 d . . .
H8A H 0.2289 0.8892 0.9837 0.083 Uiso 1 1 calc R . .
H8B H 0.2592 0.7930 0.8937 0.083 Uiso 1 1 calc R . .
C9 C 0.180(2) 0.5487(17) 0.905(2) 0.048(6) Uani 1 1 d . . .
H9A H 0.2099 0.5872 0.8378 0.072 Uiso 1 1 calc R . .
H9B H 0.0883 0.5943 0.9193 0.072 Uiso 1 1 calc R . .
H9C H 0.1997 0.4595 0.8964 0.072 Uiso 1 1 calc R . .
C10 C 0.192(3) 0.479(3) 1.130(2) 0.066(9) Uani 1 1 d . . .
H10A H 0.2276 0.4760 1.1975 0.099 Uiso 1 1 calc R . .
H10B H 0.2118 0.3917 1.1137 0.099 Uiso 1 1 calc R . .
H10C H 0.0996 0.5256 1.1380 0.099 Uiso 1 1 calc R . .
C11 C 0.497(2) 0.829(2) 0.884(2) 0.048(6) Uani 1 1 d . . .
H11A H 0.5888 0.8028 0.8884 0.072 Uiso 1 1 calc R . .
H11B H 0.4530 0.9194 0.8937 0.072 Uiso 1 1 calc R . .
H11C H 0.4833 0.8129 0.8128 0.072 Uiso 1 1 calc R . .
C12 C 0.439(3) 0.809(2) 1.114(2) 0.054(7) Uani 1 1 d . . .
H12A H 0.5264 0.7799 1.1324 0.080 Uiso 1 1 calc R . .
H12B H 0.3880 0.7829 1.1740 0.080 Uiso 1 1 calc R . .
H12C H 0.4022 0.9018 1.1009 0.080 Uiso 1 1 calc R . .
P1 P -0.0748(6) -0.0718(5) 0.3507(4) 0.0329(12) Uani 1 1 d . B .
P2 P 0.0792(12) 0.1179(11) 0.3487(6) 0.088(4) Uani 1 1 d . B .
P3 P 0.2623(6) 0.5581(5) 1.0187(5) 0.0392(14) Uani 1 1 d . A .
P4 P 0.4366(5) 0.7376(5) 0.9893(5) 0.0371(13) Uani 1 1 d . A .
Cr1 Cr 0.0000 0.0000 0.5000 0.0279(10) Uani 1 2 d S . .
Cr2 Cr 0.5000 0.5000 1.0000 0.0258(10) Uani 1 2 d S . .
I1 I 0.19147(13) 0.18767(13) 0.95298(11) 0.0323(5) Uani 1 1 d . . .
I2 I 0.5057(2) 0.5218(2) 0.78033(15) 0.0701(7) Uani 1 1 d . A 2
I3 I 0.2249(3) -0.2027(3) 0.4691(3) 0.0515(10) Uani 0.626(7) 1 d P B 1
I3A I 0.2023(5) -0.2234(5) 0.5272(5) 0.0515(10) Uani 0.37 1 d P B 2

loop_
_atom_site_aniso_label
_atom_site_aniso_U_11
_atom_site_aniso_U_22
_atom_site_aniso_U_33
_atom_site_aniso_U_23
_atom_site_aniso_U_13
_atom_site_aniso_U_12
C1 0.048(14) 0.028(10) 0.044(12) 0.003(9) -0.015(10) -0.008(10)
C2 0.24(6) 0.10(3) 0.05(2) -0.01(2) -0.06(3) -0.01(4)
C3 0.24(5) 0.047(16) 0.036(14) 0.008(12) -0.02(2) -0.08(2)
C4 0.043(15) 0.08(2) 0.050(15) -0.005(14) -0.022(12) -0.017(14)
C5 0.084(13) 0.082(13) 0.080(12) -0.021(9) -0.009(9) -0.024(9)
C7 0.040(9) 0.051(9) 0.054(9) -0.012(8) -0.007(7) -0.014(7)
C8 0.051(17) 0.025(12) 0.12(3) -0.026(14) -0.039(17) 0.016(11)
C9 0.039(13) 0.006(8) 0.091(19) -0.006(10) -0.012(12) 0.002(8)
C10 0.047(16) 0.10(2) 0.059(17) 0.028(16) -0.027(13) -0.043(17)
C11 0.051(15) 0.048(13) 0.061(15) 0.028(11) -0.033(12) -0.037(12)
C12 0.047(15) 0.053(15) 0.069(17) -0.010(13) -0.033(13) -0.018(12)
P1 0.036(3) 0.037(3) 0.032(3) -0.004(2) -0.008(2) -0.018(2)
P2 0.152(9) 0.152(9) 0.028(3) 0.000(4) 0.001(4) -0.135(9)
P3 0.031(3) 0.030(3) 0.060(4) -0.014(3) -0.001(3) -0.013(2)
P4 0.029(3) 0.024(3) 0.062(4) 0.000(2) -0.016(3) -0.012(2)
Cr1 0.032(2) 0.029(2) 0.024(2) -0.0020(17) -0.0030(18) -0.013(2)
Cr2 0.022(2) 0.024(2) 0.028(2) -0.0040(17) -0.0043(17) -0.0052(18)
I1 0.0311(8) 0.0344(8) 0.0346(8) -0.0048(5) -0.0014(5) -0.0162(6)
I2 0.0972(17) 0.0959(16) 0.0460(10) -0.0026(10) -0.0074(10) -0.0683(14)
I3 0.0471(16) 0.0514(15) 0.0532(19) -0.0074(15) 0.0005(15) -0.0175(11)
I3A 0.0471(16) 0.0514(15) 0.0532(19) -0.0074(15) 0.0005(15) -0.0175(11)

loop_
_atom_type_symbol
_atom_type_description
_atom_type_scat_dispersion_real
_atom_type_scat_dispersion_imag
_atom_type_scat_source
C C 0.0033 0.0016 'International Tables Vol C Tables 4.2.6.8 and 6.1.1.4'
H H 0.0000 0.0000 'International Tables Vol C Tables 4.2.6.8 and 6.1.1.4'
P P 0.1023 0.0942 'International Tables Vol C Tables 4.2.6.8 and 6.1.1.4'
Cr Cr 0.3209 0.6236 'International Tables Vol C Tables 4.2.6.8 and 6.1.1.4'
I I -0.4742 1.8119 'International Tables Vol C Tables 4.2.6.8 and 6.1.1.4'
O O 0.0106 0.0060 'International Tables Vol C Tables 4.2.6.8 and 6.1.1.4'

loop_
_geom_angle_atom_site_label_1
_geom_angle_atom_site_label_2
_geom_angle_atom_site_label_3
_geom_angle
_geom_angle_site_symmetry_1
_geom_angle_site_symmetry_3
_geom_angle_publ_flag
C2 C1 P1 111(2) . . ?
C2 C1 H1A 109.4 . . ?
P1 C1 H1A 109.4 . . ?
C2 C1 H1B 109.4 . . ?
P1 C1 H1B 109.4 . . ?
H1A C1 H1B 108.0 . . ?
C1 C2 P2 108(2) . . ?
C1 C2 H2A 110.0 . . ?
P2 C2 H2A 110.0 . . ?
C1 C2 H2B 110.1 . . ?
P2 C2 H2B 110.1 . . ?
H2A C2 H2B 108.4 . . ?
P1 C3 H3A 109.5 . . ?
P1 C3 H3B 109.5 . . ?
H3A C3 H3B 109.5 . . ?
P1 C3 H3C 109.5 . . ?
H3A C3 H3C 109.5 . . ?
H3B C3 H3C 109.5 . . ?
P1 C4 H4A 109.5 . . ?
P1 C4 H4B 109.5 . . ?
H4A C4 H4B 109.5 . . ?
P1 C4 H4C 109.5 . . ?
H4A C4 H4C 109.5 . . ?
H4B C4 H4C 109.5 . . ?
P2 C5 H5A 109.5 . . ?
P2 C5 H5B 109.5 . . ?
H5A C5 H5B 109.5 . . ?
P2 C5 H5C 109.5 . . ?
H5A C5 H5C 109.5 . . ?
H5B C5 H5C 109.5 . . ?
C6B C6A P2 104(8) . . ?
C6A C6B P2 55(6) . . ?
C8 C7 P3 112.3(18) . . ?
C8 C7 H7A 109.1 . . ?
P3 C7 H7A 109.1 . . ?
C8 C7 H7B 109.1 . . ?
P3 C7 H7B 109.1 . . ?
H7A C7 H7B 107.9 . . ?
C7 C8 P4 116(2) . . ?
C7 C8 H8A 108.4 . . ?
P4 C8 H8A 108.4 . . ?
C7 C8 H8B 108.4 . . ?
P4 C8 H8B 108.4 . . ?
H8A C8 H8B 107.5 . . ?
P3 C9 H9A 109.5 . . ?
P3 C9 H9B 109.5 . . ?
H9A C9 H9B 109.5 . . ?
P3 C9 H9C 109.5 . . ?
H9A C9 H9C 109.5 . . ?
H9B C9 H9C 109.5 . . ?
P3 C10 H10A 109.5 . . ?
P3 C10 H10B 109.5 . . ?
H10A C10 H10B 109.5 . . ?
P3 C10 H10C 109.5 . . ?
H10A C10 H10C 109.5 . . ?
H10B C10 H10C 109.5 . . ?
P4 C11 H11A 109.5 . . ?
P4 C11 H11B 109.5 . . ?
H11A C11 H11B 109.5 . . ?
P4 C11 H11C 109.5 . . ?
H11A C11 H11C 109.5 . . ?
H11B C11 H11C 109.5 . . ?
P4 C12 H12A 109.5 . . ?
P4 C12 H12B 109.5 . . ?
H12A C12 H12B 109.5 . . ?
P4 C12 H12C 109.5 . . ?
H12A C12 H12C 109.5 . . ?
H12B C12 H12C 109.5 . . ?
C3 P1 C4 101.3(19) . . ?
C3 P1 C1 105.0(13) . . ?
C4 P1 C1 107.7(12) . . ?
C3 P1 Cr1 119.9(12) . . ?
C4 P1 Cr1 118.3(9) . . ?
C1 P1 Cr1 103.7(7) . . ?
C6A P2 C5 88(3) . . ?
C6A P2 C2 86(3) . . ?
C5 P2 C2 106(2) . . ?
C6A P2 C6B 21(2) . . ?
C5 P2 C6B 103.9(19) . . ?
C2 P2 C6B 94(2) . . ?
C6A P2 Cr1 135(3) . . ?
C5 P2 Cr1 126.2(15) . . ?
C2 P2 Cr1 107(2) . . ?
C6B P2 Cr1 114.4(15) . . ?
C10 P3 C9 100.1(12) . . ?
C10 P3 C7 108.6(15) . . ?
C9 P3 C7 104.6(10) . . ?
C10 P3 Cr2 119.4(9) . . ?
C9 P3 Cr2 121.0(9) . . ?
C7 P3 Cr2 101.9(8) . . ?
C8 P4 C11 103.6(14) . . ?
C8 P4 C12 103.1(13) . . ?
C11 P4 C12 102.0(13) . . ?
C8 P4 Cr2 102.0(8) . . ?
C11 P4 Cr2 124.9(10) . . ?
C12 P4 Cr2 118.2(9) . . ?
P2 Cr1 P2 180.0 2_556 . ?
P2 Cr1 P1 83.7(2) 2_556 2_556 ?
P2 Cr1 P1 96.3(2) . 2_556 ?
P2 Cr1 P1 96.3(2) 2_556 . ?
P2 Cr1 P1 83.7(2) . . ?
P1 Cr1 P1 180.0 2_556 . ?
P2 Cr1 I3A 76.8(3) 2_556 . ?
P2 Cr1 I3A 103.2(3) . . ?
P1 Cr1 I3A 86.61(17) 2_556 . ?
P1 Cr1 I3A 93.39(17) . . ?
P2 Cr1 I3A 103.2(3) 2_556 2_556 ?
P2 Cr1 I3A 76.8(3) . 2_556 ?
P1 Cr1 I3A 93.39(17) 2_556 2_556 ?
P1 Cr1 I3A 86.61(17) . 2_556 ?
I3A Cr1 I3A 180.0(3) . 2_556 ?
P2 Cr1 I3 92.5(3) 2_556 . ?
P2 Cr1 I3 87.5(3) . . ?
P1 Cr1 I3 93.34(15) 2_556 . ?
P1 Cr1 I3 86.66(15) . . ?
I3A Cr1 I3 16.51(11) . . ?
I3A Cr1 I3 163.49(11) 2_556 . ?
P2 Cr1 I3 87.5(3) 2_556 2_556 ?
P2 Cr1 I3 92.5(3) . 2_556 ?
P1 Cr1 I3 86.66(15) 2_556 2_556 ?
P1 Cr1 I3 93.34(15) . 2_556 ?
I3A Cr1 I3 163.49(11) . 2_556 ?
I3A Cr1 I3 16.51(11) 2_556 2_556 ?
I3 Cr1 I3 180.0 . 2_556 ?
P4 Cr2 P4 180.000(1) . 2_667 ?
P4 Cr2 P3 95.90(18) . 2_667 ?
P4 Cr2 P3 84.10(18) 2_667 2_667 ?
P4 Cr2 P3 84.10(18) . . ?
P4 Cr2 P3 95.90(18) 2_667 . ?
P3 Cr2 P3 180.000(1) 2_667 . ?
P4 Cr2 I2 92.09(16) . 2_667 ?
P4 Cr2 I2 87.91(16) 2_667 2_667 ?
P3 Cr2 I2 91.16(16) 2_667 2_667 ?
P3 Cr2 I2 88.84(16) . 2_667 ?
P4 Cr2 I2 87.91(16) . . ?
P4 Cr2 I2 92.09(16) 2_667 . ?
P3 Cr2 I2 88.84(16) 2_667 . ?
P3 Cr2 I2 91.16(16) . . ?
I2 Cr2 I2 180.0 2_667 . ?

loop_
_geom_bond_atom_site_label_1
_geom_bond_atom_site_label_2
_geom_bond_distance
_geom_bond_site_symmetry_2
_geom_bond_publ_flag
C1 C2 1.56(5) . ?
C1 P1 1.90(2) . ?
C1 H1A 0.9700 . ?
C1 H1B 0.9700 . ?
C2 P2 1.81(4) . ?
C2 H2A 0.9700 . ?
C2 H2B 0.9700 . ?
C3 P1 1.80(3) . ?
C3 H3A 0.9600 . ?
C3 H3B 0.9600 . ?
C3 H3C 0.9600 . ?
C4 P1 1.83(3) . ?
C4 H4A 0.9600 . ?
C4 H4B 0.9600 . ?
C4 H4C 0.9600 . ?
C5 P2 1.73(4) . ?
C5 H5A 0.9600 . ?
C5 H5B 0.9600 . ?
C5 H5C 0.9600 . ?
C6A C6B 0.75(7) . ?
C6A P2 1.71(7) . ?
C6B P2 2.03(5) . ?
C7 C8 1.42(4) . ?
C7 P3 1.86(3) . ?
C7 H7A 0.9700 . ?
C7 H7B 0.9700 . ?
C8 P4 1.78(3) . ?
C8 H8A 0.9700 . ?
C8 H8B 0.9700 . ?
C9 P3 1.82(3) . ?
C9 H9A 0.9600 . ?
C9 H9B 0.9600 . ?
C9 H9C 0.9600 . ?
C10 P3 1.81(3) . ?
C10 H10A 0.9600 . ?
C10 H10B 0.9600 . ?
C10 H10C 0.9600 . ?
C11 P4 1.79(2) . ?
C11 H11A 0.9600 . ?
C11 H11B 0.9600 . ?
C11 H11C 0.9600 . ?
C12 P4 1.83(2) . ?
C12 H12A 0.9600 . ?
C12 H12B 0.9600 . ?
C12 H12C 0.9600 . ?
P1 Cr1 2.474(5) . ?
P2 Cr1 2.426(7) . ?
P3 Cr2 2.480(6) . ?
P4 Cr2 2.478(5) . ?
Cr1 P2 2.426(7) 2_556 ?
Cr1 P1 2.474(5) 2_556 ?
Cr1 I3A 2.651(5) . ?
Cr1 I3A 2.651(5) 2_556 ?
Cr1 I3 2.668(3) . ?
Cr1 I3 2.668(3) 2_556 ?
Cr2 P4 2.478(5) 2_667 ?
Cr2 P3 2.480(6) 2_667 ?
Cr2 I2 2.6673(19) 2_667 ?
Cr2 I2 2.6673(19) . ?
